data_4028505
loop_
_publ_author_name
'Svetlana Postikova'
'Mohamad Sabbah'
'Daniel Wightman'
'Ich Tuan Nguyen'
'Morgane Sanselme'
'Thierry Besson'
'Jean-Fran\,cois Bri\`ere'
'Sylvain Oudeyer'
'Vincent Levacher'

_publ_contact_author_address
;Normandie Univ, 
COBRA, UMR 6014 et FR 3038; 
Univ Rouen; 
INSA Rouen; 
CNRS, 
IRCOF, 
1 rue Tesni\`ere, 
76821 Mont Saint Aignan cedex, France
;
_publ_contact_author_email Vincent.levacher@insa-rouen.fr
_publ_contact_author_name 'Vincent Levacher'
_publ_section_title
;
 Developments in Meyers' Lactamization Methodology: En Route to
 Bi(hetero)aryl Structures with Defined Axial Chirality
;
_journal_name_full 'Journal of Organic Chemistry'
_journal_page_first 8191
_journal_page_last 8197
_journal_paper_doi 10.1021/jo401259w
_journal_volume 78
_journal_year 2013
_chemical_absolute_configuration syn
_chemical_compound_source 'synthesis as described'
_chemical_formula_moiety 'C25 H20 N2 O2'
_chemical_formula_sum 'C25 H20 N2 O2'
_chemical_formula_weight 380.43
_chemical_name_systematic
;
 ?
;
_space_group_IT_number 4
_symmetry_cell_setting monoclinic
_symmetry_Int_Tables_number 4
_symmetry_space_group_name_Hall 'P 2yb'
_symmetry_space_group_name_H-M 'P 1 21 1'
_atom_sites_solution_hydrogens geom
_atom_sites_solution_primary direct
_atom_sites_solution_secondary difmap
_audit_conform_dict_location ftp://ftp.iucr.org/pub/cif_core.dic
_audit_conform_dict_name cif_core.dic
_audit_conform_dict_version 2.4
_audit_creation_date 2013-04-23T16:13:55-00:00
_audit_creation_method 'WinGX routine CIF_UPDATE'
_cell_angle_alpha 90
_cell_angle_beta 105.377(2)
_cell_angle_gamma 90
_cell_formula_units_Z 2
_cell_length_a 7.8773(10)
_cell_length_b 14.4868(19)
_cell_length_c 8.7034(12)
_cell_measurement_reflns_used 0
_cell_measurement_temperature 293(2)
_cell_measurement_theta_max 0
_cell_measurement_theta_min 0
_cell_measurement_wavelength 0.71073
_cell_volume 957.6(2)
_computing_molecular_graphics 'Ortep-3 for Windows (Farrugia, 1997)'
_computing_publication_material 'WinGX publication routines (Farrugia, 1999)'
_computing_structure_refinement 'SHELXL-97 (Sheldrick, 2008)'
_diffrn_ambient_temperature 293(2)
_diffrn_measured_fraction_theta_full 0.992
_diffrn_measured_fraction_theta_max 0.992
_diffrn_radiation_monochromator graphite
_diffrn_radiation_probe x-ray
_diffrn_radiation_type MoK\a
_diffrn_radiation_wavelength 0.71073
_diffrn_reflns_av_R_equivalents 0.0139
_diffrn_reflns_av_unetI/netI 0.0221
_diffrn_reflns_limit_h_max 9
_diffrn_reflns_limit_h_min -9
_diffrn_reflns_limit_k_max 18
_diffrn_reflns_limit_k_min -17
_diffrn_reflns_limit_l_max 10
_diffrn_reflns_limit_l_min -10
_diffrn_reflns_number 5561
_diffrn_reflns_theta_full 26.33
_diffrn_reflns_theta_max 26.33
_diffrn_reflns_theta_min 2.43
_exptl_absorpt_coefficient_mu 0.084
_exptl_absorpt_correction_type none
_exptl_crystal_colour colourless
_exptl_crystal_density_diffrn 1.319
_exptl_crystal_description prism
_exptl_crystal_F_000 400
_exptl_crystal_size_max 0
_exptl_crystal_size_mid 0
_exptl_crystal_size_min 0
_refine_diff_density_max 0.143
_refine_diff_density_min -0.162
_refine_diff_density_rms 0.03
_refine_ls_abs_structure_details 'Flack H D (1983), Acta Cryst. A39, 876-881'
_refine_ls_abs_structure_Flack 0.0(10)
_refine_ls_extinction_coef 0.037(3)
_refine_ls_extinction_expression Fc^*^=kFc[1+0.001xFc^2^\l^3^/sin(2\q)]^-1/4^
_refine_ls_extinction_method SHELXL
_refine_ls_goodness_of_fit_ref 1.054
_refine_ls_hydrogen_treatment constr
_refine_ls_matrix_type full
_refine_ls_number_parameters 264
_refine_ls_number_reflns 3440
_refine_ls_number_restraints 1
_refine_ls_restrained_S_all 1.054
_refine_ls_R_factor_all 0.0318
_refine_ls_R_factor_gt 0.03
_refine_ls_shift/su_max 0
_refine_ls_shift/su_mean 0
_refine_ls_structure_factor_coef Fsqd
_refine_ls_weighting_details 'calc w=1/[\s^2^(Fo^2^)+(0.0456P)^2^+0.0698P] where P=(Fo^2^+2Fc^2^)/3'
_refine_ls_weighting_scheme calc
_refine_ls_wR_factor_gt 0.0776
_refine_ls_wR_factor_ref 0.0791
_reflns_number_gt 3265
_reflns_number_total 3440
_reflns_threshold_expression >2\s(I)
_cod_data_source_file jo401259w_si_004.cif
_cod_data_source_block msi64
_cod_original_sg_symbol_H-M 'P 21'
_cod_database_code 4028505

loop_
_symmetry_equiv_pos_as_xyz
'x, y, z'
'-x, y+1/2, -z'

loop_
_atom_site_label
_atom_site_type_symbol
_atom_site_fract_x
_atom_site_fract_y
_atom_site_fract_z
_atom_site_U_iso_or_equiv
_atom_site_adp_type
_atom_site_occupancy
_atom_site_symmetry_multiplicity
_atom_site_calc_flag
_atom_site_refinement_flags
C1 C 0.4860(2) 0.11031(12) 0.26305(18) 0.0432(3) Uani 1 1 d .
C2 C 0.6026(2) 0.06422(11) 0.40449(18) 0.0420(3) Uani 1 1 d .
C3 C 0.5997(2) -0.02671(12) 0.44238(19) 0.0453(4) Uani 1 1 d .
H3 H 0.5291 -0.0719 0.3813 0.054 Uiso 1 1 calc R
C4 C 0.7241(2) -0.04026(11) 0.59208(19) 0.0434(4) Uani 1 1 d .
C5 C 0.7755(2) -0.11701(12) 0.6927(2) 0.0510(4) Uani 1 1 d .
H5 H 0.7247 -0.1745 0.6636 0.061 Uiso 1 1 calc R
C6 C 0.9014(2) -0.10579(13) 0.8342(2) 0.0546(4) Uani 1 1 d .
H6 H 0.9329 -0.1558 0.9029 0.066 Uiso 1 1 calc R
C7 C 0.9831(2) -0.02062(14) 0.8768(2) 0.0537(4) Uani 1 1 d .
H7 H 1.0711 -0.0156 0.9718 0.064 Uiso 1 1 calc R
C8 C 0.9362(2) 0.05633(13) 0.78149(19) 0.0483(4) Uani 1 1 d .
H8 H 0.9912 0.113 0.81 0.058 Uiso 1 1 calc R
C9 C 0.8027(2) 0.04552(11) 0.64024(19) 0.0410(3) Uani 1 1 d .
C10 C 0.75469(18) 0.20719(10) 0.53986(17) 0.0397(3) Uani 1 1 d .
C11 C 0.7700(2) 0.24854(12) 0.68742(19) 0.0479(4) Uani 1 1 d .
H11 H 0.7507 0.214 0.7712 0.058 Uiso 1 1 calc R
C12 C 0.8135(2) 0.34020(13) 0.7092(2) 0.0548(4) Uani 1 1 d .
H12 H 0.8246 0.3676 0.808 0.066 Uiso 1 1 calc R
C13 C 0.8409(2) 0.39164(12) 0.5850(2) 0.0563(5) Uani 1 1 d .
H13 H 0.8753 0.4531 0.6014 0.068 Uiso 1 1 calc R
C14 C 0.8174(2) 0.35244(11) 0.4363(2) 0.0482(4) Uani 1 1 d .
H14 H 0.8325 0.3883 0.3523 0.058 Uiso 1 1 calc R
C15 C 0.77143(19) 0.25979(10) 0.41045(18) 0.0394(3) Uani 1 1 d .
C16 C 0.73777(19) 0.21716(11) 0.24398(18) 0.0405(3) Uani 1 1 d .
C17 C 0.8762(2) 0.14823(13) 0.2279(2) 0.0509(4) Uani 1 1 d .
H17A H 0.843 0.1214 0.1233 0.076 Uiso 1 1 calc R
H17B H 0.8861 0.1006 0.3064 0.076 Uiso 1 1 calc R
H17C H 0.9875 0.179 0.2437 0.076 Uiso 1 1 calc R
C18 C 0.5569(3) 0.32269(12) 0.0846(2) 0.0533(4) Uani 1 1 d .
H18A H 0.5329 0.355 -0.0165 0.064 Uiso 1 1 calc R
H18B H 0.539 0.3647 0.1657 0.064 Uiso 1 1 calc R
C19 C 0.4412(2) 0.23773(11) 0.07249(18) 0.0425(3) Uani 1 1 d .
H19 H 0.3348 0.2538 0.1049 0.051 Uiso 1 1 calc R
C20 C 0.38896(18) 0.19722(10) -0.09347(17) 0.0391(3) Uani 1 1 d .
C21 C 0.4441(2) 0.11206(11) -0.13192(18) 0.0439(3) Uani 1 1 d .
H21 H 0.5157 0.0755 -0.0529 0.053 Uiso 1 1 calc R
C22 C 0.3932(2) 0.08061(13) -0.2879(2) 0.0504(4) Uani 1 1 d .
H22 H 0.4313 0.0231 -0.3128 0.06 Uiso 1 1 calc R
C23 C 0.2874(2) 0.13337(14) -0.4060(2) 0.0527(4) Uani 1 1 d .
H23 H 0.2544 0.1119 -0.5104 0.063 Uiso 1 1 calc R
C24 C 0.2302(2) 0.21821(13) -0.3691(2) 0.0534(4) Uani 1 1 d .
H24 H 0.1581 0.2543 -0.4485 0.064 Uiso 1 1 calc R
C25 C 0.2803(2) 0.24960(12) -0.21339(19) 0.0480(4) Uani 1 1 d .
H25 H 0.2405 0.3067 -0.1888 0.058 Uiso 1 1 calc R
N1 N 0.72568(17) 0.11050(9) 0.52450(14) 0.0412(3) Uani 1 1 d .
N2 N 0.55461(16) 0.17960(9) 0.19513(15) 0.0409(3) Uani 1 1 d .
O1 O 0.33432(16) 0.08405(10) 0.20895(14) 0.0603(4) Uani 1 1 d .
O2 O 0.73135(16) 0.28605(8) 0.12739(13) 0.0507(3) Uani 1 1 d .

loop_
_atom_site_aniso_label
_atom_site_aniso_U_11
_atom_site_aniso_U_22
_atom_site_aniso_U_33
_atom_site_aniso_U_23
_atom_site_aniso_U_13
_atom_site_aniso_U_12
C1 0.0435(8) 0.0511(9) 0.0332(7) -0.0046(6) 0.0071(6) -0.0078(7)
C2 0.0443(8) 0.0471(9) 0.0338(7) -0.0040(6) 0.0092(6) -0.0080(7)
C3 0.0514(8) 0.0467(9) 0.0388(8) -0.0058(7) 0.0137(7) -0.0103(8)
C4 0.0456(8) 0.0460(9) 0.0412(9) -0.0003(6) 0.0162(7) -0.0007(7)
C5 0.0578(10) 0.0444(9) 0.0557(10) 0.0056(7) 0.0233(8) 0.0003(8)
C6 0.0565(10) 0.0557(10) 0.0530(10) 0.0184(8) 0.0170(8) 0.0093(8)
C7 0.0472(8) 0.0650(11) 0.0447(10) 0.0113(8) 0.0047(7) 0.0039(9)
C8 0.0457(8) 0.0536(10) 0.0415(8) 0.0041(7) 0.0044(7) -0.0022(7)
C9 0.0419(7) 0.0440(8) 0.0382(8) 0.0039(6) 0.0124(6) 0.0006(6)
C10 0.0365(7) 0.0411(8) 0.0365(7) -0.0015(6) 0.0011(6) -0.0001(6)
C11 0.0484(8) 0.0539(9) 0.0370(8) -0.0013(7) 0.0035(7) 0.0019(7)
C12 0.0566(10) 0.0555(10) 0.0440(9) -0.0135(8) -0.0012(8) 0.0082(8)
C13 0.0584(10) 0.0397(8) 0.0597(11) -0.0069(8) -0.0042(8) -0.0006(8)
C14 0.0478(8) 0.0416(8) 0.0486(9) 0.0035(7) 0.0012(7) -0.0003(7)
C15 0.0349(7) 0.0404(8) 0.0383(8) -0.0022(6) 0.0017(6) -0.0003(6)
C16 0.0400(7) 0.0430(8) 0.0361(7) 0.0015(6) 0.0056(6) -0.0048(6)
C17 0.0456(8) 0.0577(10) 0.0483(10) -0.0033(7) 0.0106(7) -0.0003(8)
C18 0.0634(10) 0.0450(9) 0.0428(9) 0.0009(7) -0.0010(8) 0.0035(8)
C19 0.0435(7) 0.0453(8) 0.0353(8) -0.0024(6) 0.0047(6) 0.0067(7)
C20 0.0343(6) 0.0472(9) 0.0336(7) 0.0004(6) 0.0050(6) 0.0026(6)
C21 0.0423(7) 0.0484(9) 0.0380(8) 0.0006(7) 0.0052(6) 0.0046(7)
C22 0.0527(9) 0.0526(9) 0.0471(9) -0.0095(7) 0.0153(8) -0.0008(8)
C23 0.0502(9) 0.0739(12) 0.0323(8) -0.0060(8) 0.0077(7) -0.0109(9)
C24 0.0493(9) 0.0661(11) 0.0373(8) 0.0106(8) -0.0015(7) -0.0018(8)
C25 0.0466(8) 0.0482(9) 0.0440(9) 0.0027(7) 0.0029(7) 0.0062(7)
N1 0.0440(7) 0.0430(7) 0.0323(6) 0.0005(5) 0.0025(5) -0.0051(6)
N2 0.0386(6) 0.0474(7) 0.0330(6) 0.0005(5) 0.0028(5) -0.0029(5)
O1 0.0471(6) 0.0854(9) 0.0422(6) 0.0048(6) 0.0010(5) -0.0210(6)
O2 0.0554(7) 0.0512(6) 0.0417(6) 0.0067(5) 0.0060(5) -0.0092(5)

loop_
_atom_type_symbol
_atom_type_description
_atom_type_scat_dispersion_real
_atom_type_scat_dispersion_imag
_atom_type_scat_source
C C 0.0033 0.0016 'International Tables Vol C Tables 4.2.6.8 and 6.1.1.4'
H H 0 0 'International Tables Vol C Tables 4.2.6.8 and 6.1.1.4'
N N 0.0061 0.0033 'International Tables Vol C Tables 4.2.6.8 and 6.1.1.4'
O O 0.0106 0.006 'International Tables Vol C Tables 4.2.6.8 and 6.1.1.4'

loop_
_geom_angle_atom_site_label_1
_geom_angle_atom_site_label_2
_geom_angle_atom_site_label_3
_geom_angle
O1 C1 N2 121.80(15)
O1 C1 C2 120.40(15)
N2 C1 C2 117.78(14)
C3 C2 N1 109.71(14)
C3 C2 C1 126.16(14)
N1 C2 C1 124.01(14)
C2 C3 C4 107.72(14)
C2 C3 H3 126.1
C4 C3 H3 126.1
C9 C4 C5 118.89(15)
C9 C4 C3 107.10(14)
C5 C4 C3 134.00(16)
C6 C5 C4 119.06(17)
C6 C5 H5 120.5
C4 C5 H5 120.5
C5 C6 C7 121.09(16)
C5 C6 H6 119.5
C7 C6 H6 119.5
C8 C7 C6 121.56(16)
C8 C7 H7 119.2
C6 C7 H7 119.2
C7 C8 C9 117.17(16)
C7 C8 H8 121.4
C9 C8 H8 121.4
N1 C9 C8 129.86(15)
N1 C9 C4 108.03(13)
C8 C9 C4 122.11(15)
C11 C10 C15 120.39(15)
C11 C10 N1 118.92(14)
C15 C10 N1 120.68(13)
C12 C11 C10 120.07(17)
C12 C11 H11 120
C10 C11 H11 120
C11 C12 C13 120.08(16)
C11 C12 H12 120
C13 C12 H12 120
C12 C13 C14 120.26(16)
C12 C13 H13 119.9
C14 C13 H13 119.9
C13 C14 C15 120.81(17)
C13 C14 H14 119.6
C15 C14 H14 119.6
C14 C15 C10 118.18(14)
C14 C15 C16 120.90(14)
C10 C15 C16 120.92(13)
O2 C16 N2 101.80(11)
O2 C16 C17 106.79(13)
N2 C16 C17 113.51(13)
O2 C16 C15 111.00(12)
N2 C16 C15 109.13(12)
C17 C16 C15 113.93(12)
C16 C17 H17A 109.5
C16 C17 H17B 109.5
H17A C17 H17B 109.5
C16 C17 H17C 109.5
H17A C17 H17C 109.5
H17B C17 H17C 109.5
O2 C18 C19 103.62(13)
O2 C18 H18A 111
C19 C18 H18A 111
O2 C18 H18B 111
C19 C18 H18B 111
H18A C18 H18B 109
N2 C19 C20 115.62(13)
N2 C19 C18 100.16(12)
C20 C19 C18 112.78(14)
N2 C19 H19 109.3
C20 C19 H19 109.3
C18 C19 H19 109.3
C21 C20 C25 118.57(14)
C21 C20 C19 123.79(13)
C25 C20 C19 117.64(13)
C20 C21 C22 120.26(15)
C20 C21 H21 119.9
C22 C21 H21 119.9
C23 C22 C21 120.72(17)
C23 C22 H22 119.6
C21 C22 H22 119.6
C22 C23 C24 119.65(15)
C22 C23 H23 120.2
C24 C23 H23 120.2
C23 C24 C25 119.72(16)
C23 C24 H24 120.1
C25 C24 H24 120.1
C24 C25 C20 121.06(16)
C24 C25 H25 119.5
C20 C25 H25 119.5
C2 N1 C9 107.42(13)
C2 N1 C10 127.42(13)
C9 N1 C10 124.72(12)
C1 N2 C19 120.65(13)
C1 N2 C16 127.97(12)
C19 N2 C16 110.79(12)
C16 O2 C18 107.36(13)

loop_
_geom_bond_atom_site_label_1
_geom_bond_atom_site_label_2
_geom_bond_distance
C1 O1 1.2228(19)
C1 N2 1.349(2)
C1 C2 1.485(2)
C2 C3 1.360(2)
C2 N1 1.3939(19)
C3 C4 1.421(2)
C3 H3 0.93
C4 C9 1.402(2)
C4 C5 1.407(2)
C5 C6 1.371(3)
C5 H5 0.93
C6 C7 1.395(3)
C6 H6 0.93
C7 C8 1.380(2)
C7 H7 0.93
C8 C9 1.399(2)
C8 H8 0.93
C9 N1 1.395(2)
C10 C11 1.393(2)
C10 C15 1.395(2)
C10 N1 1.420(2)
C11 C12 1.372(3)
C11 H11 0.93
C12 C13 1.376(3)
C12 H12 0.93
C13 C14 1.381(3)
C13 H13 0.93
C14 C15 1.393(2)
C14 H14 0.93
C15 C16 1.532(2)
C16 O2 1.4146(18)
C16 N2 1.4944(19)
C16 C17 1.512(2)
C17 H17A 0.96
C17 H17B 0.96
C17 H17C 0.96
C18 O2 1.427(2)
C18 C19 1.519(2)
C18 H18A 0.97
C18 H18B 0.97
C19 N2 1.4632(19)
C19 C20 1.512(2)
C19 H19 0.98
C20 C21 1.378(2)
C20 C25 1.387(2)
C21 C22 1.387(2)
C21 H21 0.93
C22 C23 1.371(3)
C22 H22 0.93
C23 C24 1.376(3)
C23 H23 0.93
C24 C25 1.384(2)
C24 H24 0.93
C25 H25 0.93

loop_
_geom_torsion_atom_site_label_1
_geom_torsion_atom_site_label_2
_geom_torsion_atom_site_label_3
_geom_torsion_atom_site_label_4
_geom_torsion
O1 C1 C2 C3 33.0(3)
N2 C1 C2 C3 -145.25(16)
O1 C1 C2 N1 -142.78(17)
N2 C1 C2 N1 39.0(2)
N1 C2 C3 C4 0.27(18)
C1 C2 C3 C4 -176.01(15)
C2 C3 C4 C9 -0.93(18)
C2 C3 C4 C5 177.83(18)
C9 C4 C5 C6 -0.4(2)
C3 C4 C5 C6 -179.02(18)
C4 C5 C6 C7 -2.2(3)
C5 C6 C7 C8 2.3(3)
C6 C7 C8 C9 0.3(3)
C7 C8 C9 N1 178.04(16)
C7 C8 C9 C4 -2.9(2)
C5 C4 C9 N1 -177.75(14)
C3 C4 C9 N1 1.22(17)
C5 C4 C9 C8 3.0(2)
C3 C4 C9 C8 -177.98(14)
C15 C10 C11 C12 -4.4(2)
N1 C10 C11 C12 174.21(15)
C10 C11 C12 C13 0.5(3)
C11 C12 C13 C14 2.7(3)
C12 C13 C14 C15 -2.1(3)
C13 C14 C15 C10 -1.8(2)
C13 C14 C15 C16 177.41(15)
C11 C10 C15 C14 5.0(2)
N1 C10 C15 C14 -173.60(14)
C11 C10 C15 C16 -174.19(13)
N1 C10 C15 C16 7.2(2)
C14 C15 C16 O2 -9.7(2)
C10 C15 C16 O2 169.50(13)
C14 C15 C16 N2 -121.09(15)
C10 C15 C16 N2 58.09(18)
C14 C15 C16 C17 110.90(16)
C10 C15 C16 C17 -69.91(18)
O2 C18 C19 N2 32.66(16)
O2 C18 C19 C20 -90.82(15)
N2 C19 C20 C21 -1.0(2)
C18 C19 C20 C21 113.45(17)
N2 C19 C20 C25 179.51(14)
C18 C19 C20 C25 -66.06(19)
C25 C20 C21 C22 0.9(2)
C19 C20 C21 C22 -178.64(16)
C20 C21 C22 C23 -0.1(3)
C21 C22 C23 C24 -0.4(3)
C22 C23 C24 C25 0.2(3)
C23 C24 C25 C20 0.6(3)
C21 C20 C25 C24 -1.1(3)
C19 C20 C25 C24 178.44(15)
C3 C2 N1 C9 0.49(17)
C1 C2 N1 C9 176.87(15)
C3 C2 N1 C10 -172.16(15)
C1 C2 N1 C10 4.2(2)
C8 C9 N1 C2 178.06(16)
C4 C9 N1 C2 -1.06(17)
C8 C9 N1 C10 -9.0(3)
C4 C9 N1 C10 171.83(14)
C11 C10 N1 C2 133.30(16)
C15 C10 N1 C2 -48.1(2)
C11 C10 N1 C9 -38.2(2)
C15 C10 N1 C9 140.49(15)
O1 C1 N2 C19 11.7(2)
C2 C1 N2 C19 -170.05(14)
O1 C1 N2 C16 -177.95(16)
C2 C1 N2 C16 0.3(2)
C20 C19 N2 C1 -80.38(18)
C18 C19 N2 C1 158.14(14)
C20 C19 N2 C16 107.77(15)
C18 C19 N2 C16 -13.71(16)
O2 C16 N2 C1 178.68(14)
C17 C16 N2 C1 64.3(2)
C15 C16 N2 C1 -63.9(2)
O2 C16 N2 C19 -10.22(16)
C17 C16 N2 C19 -124.60(14)
C15 C16 N2 C19 107.16(13)
N2 C16 O2 C18 32.27(15)
C17 C16 O2 C18 151.52(13)
C15 C16 O2 C18 -83.76(14)
C19 C18 O2 C16 -42.34(16)
